data_9011146
loop_
_publ_author_name
'Hawthorne, F. C.'
'Grundy, H. D.'

_publ_section_title
;
 Refinement of the crystal structure of NaScSi2O6
;
_journal_name_full 'Acta Crystallographica, Section B'
_journal_page_first 2615
_journal_page_last 2616
_journal_paper_doi 10.1107/S0567740873007156
_journal_volume 29
_journal_year 1973
_chemical_compound_source Synthetic
_chemical_formula_sum 'Na O6 Sc Si2'
_chemical_name_mineral Jervisite
_space_group_IT_number 15
_symmetry_space_group_name_Hall '-C 2yc'
_symmetry_space_group_name_H-M 'C 1 2/c 1'
_cell_angle_alpha 90
_cell_angle_beta 107.215
_cell_angle_gamma 90
_cell_length_a 9.8438
_cell_length_b 9.0439
_cell_length_c 5.3540
_cell_formula_units_Z 4
_cell_volume 455.294
_database_code_amcsd 0009492
_exptl_crystal_density_diffrn 3.211
_cod_original_formula_sum 'Na Sc Si2 O6'
_cod_database_code 9011146

loop_
_space_group_symop_operation_xyz
x,y,z
1/2+x,1/2+y,z
x,-y,1/2+z
1/2+x,1/2-y,1/2+z
-x,y,1/2-z
1/2-x,1/2+y,1/2-z
-x,-y,-z
1/2-x,1/2-y,-z

loop_
_atom_site_aniso_label
_atom_site_aniso_U_11
_atom_site_aniso_U_22
_atom_site_aniso_U_33
_atom_site_aniso_U_12
_atom_site_aniso_U_13
_atom_site_aniso_U_23
NaM2 0.02226 0.01185 0.01024 0.00000 -0.00339 0.00000
ScM1 0.00524 0.00485 0.00517 0.00000 0.00066 0.00000
SiA1 0.00457 0.00530 0.00480 -0.00069 0.00078 -0.00014
O1A1 0.00417 0.00849 0.00562 -0.00073 -0.00024 0.00066
O2A1 0.00923 0.00783 0.00918 -0.00345 0.00205 -0.00105
O3A1 0.00735 0.01032 0.00719 0.00026 0.00173 -0.00216

loop_
_atom_site_label
_atom_site_fract_x
_atom_site_fract_y
_atom_site_fract_z
_atom_site_U_iso_or_equiv
NaM2 0.00000 0.30360 0.25000 0.01659
ScM1 0.00000 0.89627 0.25000 0.00532
SiA1 0.29130 0.08731 0.24390 0.00507
O1A1 0.11820 0.07850 0.14550 0.00646
O2A1 0.35910 0.24790 0.30720 0.00887
O3A1 0.35040 0.00820 0.01790 0.00836

loop_
_cod_related_entry_id
_cod_related_entry_database
_cod_related_entry_code
1 AMCSD 0009492
